data_4508750
loop_
_publ_author_name
'Awwadi, Firas F.'
'Willett, Roger D.'
'Haddad, Salim F.'
'Twamley, Brendan'

_publ_section_title
;
 The Electrostatic Nature of Aryl&#x2212;Bromine&#x2212;Halide
 Synthons:&#x2009; The Role of Aryl&#x2212;Bromine&#x2212;Halide Synthons
 in the Crystal Structures of
 thetrans-Bis(2-bromopyridine)dihalocopper(II)
 andtrans-Bis(3-bromopyridine)dihalocopper(II) Complexes
;
_journal_issue 8
_journal_name_full 'Crystal Growth &amp; Design'
_journal_page_first 1833
_journal_paper_doi 10.1021/cg060154b
_journal_volume 6
_journal_year 2006
_chemical_formula_moiety 'C10 H8 Br2 Cl2 Cu N2'
_chemical_formula_sum 'C10 H8 Br2 Cl2 Cu N2'
_chemical_formula_weight 450.44
_chemical_name_common (2-BrPyH)2CuCl2
_chemical_name_systematic
; 
 ? 
;
_space_group_IT_number 14
_symmetry_cell_setting monoclinic
_symmetry_space_group_name_Hall '-P 2yn'
_symmetry_space_group_name_H-M 'P 1 21/n 1'
_atom_sites_solution_hydrogens geom
_atom_sites_solution_primary direct
_atom_sites_solution_secondary difmap
_audit_creation_method SHELXL-97
_cell_angle_alpha 90.00
_cell_angle_beta 96.46(3)
_cell_angle_gamma 90.00
_cell_formula_units_Z 2
_cell_length_a 8.4900(17)
_cell_length_b 6.3858(13)
_cell_length_c 12.712(3)
_cell_measurement_reflns_used 3062
_cell_measurement_temperature 85(2)
_cell_measurement_theta_max 30.06
_cell_measurement_theta_min 2.74
_cell_volume 684.8(3)
_computing_cell_refinement 'Bruker SAINT+ v. 6.36a'
_computing_data_collection 'Bruker SMART v. 5.626'
_computing_data_reduction 'Bruker SAINT+ v. 6.36a'
_computing_molecular_graphics 'XP, Bruker SHELXTL v. 6.12'
_computing_publication_material 'XCIF, Bruker SHELXTL v. 6.12'
_computing_structure_refinement 'XL, Bruker SHELXTL v. 6.12'
_computing_structure_solution 'XS, Bruker SHELXTL v. 6.12'
_diffrn_ambient_temperature 85(2)
_diffrn_detector_area_resol_mean 8.3
_diffrn_measured_fraction_theta_full 0.995
_diffrn_measured_fraction_theta_max 0.995
_diffrn_measurement_device_type 'Bruker/Siemens SMART APEX'
_diffrn_measurement_method \w
_diffrn_radiation_monochromator graphite
_diffrn_radiation_source 'normal-focus sealed tube'
_diffrn_radiation_type MoK\a
_diffrn_radiation_wavelength 0.71073
_diffrn_reflns_av_R_equivalents 0.0284
_diffrn_reflns_av_sigmaI/netI 0.0300
_diffrn_reflns_limit_h_max 10
_diffrn_reflns_limit_h_min -9
_diffrn_reflns_limit_k_max 7
_diffrn_reflns_limit_k_min -7
_diffrn_reflns_limit_l_max 14
_diffrn_reflns_limit_l_min -15
_diffrn_reflns_number 5983
_diffrn_reflns_theta_full 25.23
_diffrn_reflns_theta_max 25.23
_diffrn_reflns_theta_min 2.75
_diffrn_standards_decay_% <0.01
_exptl_absorpt_coefficient_mu 7.796
_exptl_absorpt_correction_T_max 0.730
_exptl_absorpt_correction_T_min 0.236
_exptl_absorpt_correction_type multi-scan
_exptl_absorpt_process_details 'SADABS: SAINT+, 2001'
_exptl_crystal_colour blue
_exptl_crystal_density_diffrn 2.184
_exptl_crystal_density_method 'not measured'
_exptl_crystal_description fragment
_exptl_crystal_F_000 430
_exptl_crystal_size_max 0.23
_exptl_crystal_size_mid 0.16
_exptl_crystal_size_min 0.04
_refine_diff_density_max 0.933
_refine_diff_density_min -0.477
_refine_diff_density_rms 0.120
_refine_ls_extinction_method none
_refine_ls_goodness_of_fit_ref 1.084
_refine_ls_hydrogen_treatment constr
_refine_ls_matrix_type full
_refine_ls_number_parameters 79
_refine_ls_number_reflns 1235
_refine_ls_number_restraints 0
_refine_ls_restrained_S_all 1.084
_refine_ls_R_factor_all 0.0291
_refine_ls_R_factor_gt 0.0249
_refine_ls_shift/su_max 0.000
_refine_ls_shift/su_mean 0.000
_refine_ls_structure_factor_coef Fsqd
_refine_ls_weighting_details 'calc w=1/[\s^2^(Fo^2^)+(0.0375P)^2^] where P=(Fo^2^+2Fc^2^)/3'
_refine_ls_weighting_scheme calc
_refine_ls_wR_factor_gt 0.0614
_refine_ls_wR_factor_ref 0.0630
_reflns_number_gt 1116
_reflns_number_total 1235
_reflns_threshold_expression >2sigma(I)
_cod_data_source_file cg060154bsup3.cif
_cod_data_source_block bt582
_cod_depositor_comments
;
The following automatic conversions were performed:

'_symmetry_cell_setting' value 'Monoclinic' changed to 'monoclinic'
according to /home/saulius/struct/CIF-dictionaries/cif_core.dic
dictionary named 'cif_core.dic' version 2.4.2 from 2011-04-26.

Automatic conversion script
Id: cif_fix_values 1891 2012-01-12 08:04:46Z andrius 
;
_cod_original_sg_symbol_H-M P2(1)/n
_cod_database_code 4508750

loop_
_symmetry_equiv_pos_as_xyz
'x, y, z'
'-x+1/2, y+1/2, -z+1/2'
'-x, -y, -z'
'x-1/2, -y-1/2, z-1/2'

loop_
_atom_site_label
_atom_site_type_symbol
_atom_site_fract_x
_atom_site_fract_y
_atom_site_fract_z
_atom_site_U_iso_or_equiv
_atom_site_adp_type
_atom_site_occupancy
_atom_site_symmetry_multiplicity
_atom_site_calc_flag
_atom_site_refinement_flags
Cu Cu 0.0000 0.0000 0.0000 0.01095(16) Uani 1 2 d S
Br2 Br 0.24284(3) -0.38155(5) 0.03098(2) 0.01708(13) Uani 1 1 d .
Cl1 Cl 0.12756(9) 0.17170(13) 0.13869(6) 0.01714(19) Uani 1 1 d .
N1 N 0.1975(3) -0.0030(4) -0.07038(19) 0.0121(6) Uani 1 1 d .
C2 C 0.3001(4) -0.1616(5) -0.0568(2) 0.0137(7) Uani 1 1 d .
C3 C 0.4386(4) -0.1707(5) -0.1043(2) 0.0165(7) Uani 1 1 d .
H3A H 0.5081 -0.2872 -0.0938 0.020 Uiso 1 1 calc R
C4 C 0.4725(4) -0.0046(5) -0.1678(2) 0.0184(7) Uani 1 1 d .
H4A H 0.5674 -0.0043 -0.2010 0.022 Uiso 1 1 calc R
C5 C 0.3673(4) 0.1614(5) -0.1827(3) 0.0182(7) Uani 1 1 d .
H5A H 0.3883 0.2761 -0.2266 0.022 Uiso 1 1 calc R
C6 C 0.2313(4) 0.1568(5) -0.1324(2) 0.0141(7) Uani 1 1 d .
H6A H 0.1592 0.2708 -0.1421 0.017 Uiso 1 1 calc R

loop_
_atom_site_aniso_label
_atom_site_aniso_U_11
_atom_site_aniso_U_22
_atom_site_aniso_U_33
_atom_site_aniso_U_23
_atom_site_aniso_U_13
_atom_site_aniso_U_12
Cu 0.0064(3) 0.0127(3) 0.0138(3) 0.0003(2) 0.0014(2) 0.0010(2)
Br2 0.0131(2) 0.0150(2) 0.0233(2) 0.00392(12) 0.00229(14) 0.00244(12)
Cl1 0.0097(4) 0.0240(4) 0.0177(4) -0.0051(3) 0.0015(3) -0.0008(3)
N1 0.0089(13) 0.0146(14) 0.0125(13) -0.0022(11) -0.0004(10) 0.0000(10)
C2 0.0133(15) 0.0154(16) 0.0120(15) -0.0003(12) -0.0009(12) -0.0015(13)
C3 0.0083(15) 0.0246(17) 0.0160(17) -0.0040(14) -0.0009(12) 0.0043(13)
C4 0.0053(15) 0.031(2) 0.0188(17) -0.0040(15) 0.0014(13) -0.0022(13)
C5 0.0160(17) 0.0247(18) 0.0138(16) 0.0025(13) 0.0016(13) -0.0049(14)
C6 0.0126(16) 0.0148(16) 0.0144(16) 0.0016(13) -0.0006(13) 0.0019(13)

loop_
_atom_type_symbol
_atom_type_description
_atom_type_scat_dispersion_real
_atom_type_scat_dispersion_imag
_atom_type_scat_source
C C 0.0033 0.0016 'International Tables Vol C Tables 4.2.6.8 and 6.1.1.4'
H H 0.0000 0.0000 'International Tables Vol C Tables 4.2.6.8 and 6.1.1.4'
N N 0.0061 0.0033 'International Tables Vol C Tables 4.2.6.8 and 6.1.1.4'
Cl Cl 0.1484 0.1585 'International Tables Vol C Tables 4.2.6.8 and 6.1.1.4'
Cu Cu 0.3201 1.2651 'International Tables Vol C Tables 4.2.6.8 and 6.1.1.4'
Br Br -0.2901 2.4595 'International Tables Vol C Tables 4.2.6.8 and 6.1.1.4'

loop_
_geom_angle_atom_site_label_1
_geom_angle_atom_site_label_2
_geom_angle_atom_site_label_3
_geom_angle
_geom_angle_site_symmetry_1
_geom_angle_site_symmetry_3
N1 Cu N1 180.0 . 3
N1 Cu Cl1 90.08(7) . .
N1 Cu Cl1 89.92(7) 3 .
N1 Cu Cl1 89.92(7) . 3
N1 Cu Cl1 90.08(7) 3 3
Cl1 Cu Cl1 180.0 . 3
C6 N1 C2 118.3(3) . .
C6 N1 Cu 120.3(2) . .
C2 N1 Cu 121.4(2) . .
N1 C2 C3 123.4(3) . .
N1 C2 Br2 115.6(2) . .
C3 C2 Br2 121.0(2) . .
C4 C3 C2 117.8(3) . .
C4 C3 H3A 121.1 . .
C2 C3 H3A 121.1 . .
C3 C4 C5 119.6(3) . .
C3 C4 H4A 120.2 . .
C5 C4 H4A 120.2 . .
C4 C5 C6 118.7(3) . .
C4 C5 H5A 120.7 . .
C6 C5 H5A 120.7 . .
N1 C6 C5 122.2(3) . .
N1 C6 H6A 118.9 . .
C5 C6 H6A 118.9 . .

loop_
_geom_bond_atom_site_label_1
_geom_bond_atom_site_label_2
_geom_bond_distance
_geom_bond_site_symmetry_2
Cu N1 1.987(3) .
Cu N1 1.987(3) 3
Cu Cl1 2.2481(9) .
Cu Cl1 2.2481(9) 3
Br2 C2 1.891(3) .
N1 C6 1.340(4) .
N1 C2 1.335(4) .
C2 C3 1.382(4) .
C3 C4 1.382(5) .
C3 H3A 0.9500 .
C4 C5 1.386(5) .
C4 H4A 0.9500 .
C5 C6 1.382(5) .
C5 H5A 0.9500 .
C6 H6A 0.9500 .

loop_
_geom_hbond_atom_site_label_D
_geom_hbond_atom_site_label_H
_geom_hbond_atom_site_label_A
_geom_hbond_distance_DH
_geom_hbond_distance_HA
_geom_hbond_distance_DA
_geom_hbond_angle_DHA
_geom_hbond_site_symmetry_A
C4 H4A Cl1 0.95 2.83 3.538(3) 132.0 3_655
C4 H4A Cl1 0.95 3.03 3.610(3) 121.1 4_665
C5 H5A Cl1 0.95 2.82 3.508(4) 130.0 4_665
